data_7035702
loop_
_publ_author_name
'Schulte To Brinke, Christian'
'Ekkehardt Hahn, F.'

_publ_section_title
;
 Synthesis of a flexible macrocyclic tetraimidazolium salt-precursor for a
 tetracarbene ligand with metal dependent coordination modes.
;
_journal_issue 32
_journal_name_full 'Dalton transactions (Cambridge, England : 2003)'
_journal_page_first 14315
_journal_page_last 14322
_journal_paper_doi 10.1039/c5dt02115d
_journal_volume 44
_journal_year 2015
_chemical_formula_moiety 'C72 H80 Ag4 N16, 4(F6 P), 2(C2 H3 N)'
_chemical_formula_sum 'C76 H86 Ag4 F24 N18 P4'
_chemical_formula_weight 2262.99
_chemical_name_systematic
;
 ?
;
_space_group_IT_number 72
_symmetry_cell_setting orthorhombic
_symmetry_space_group_name_Hall '-I 2 2c'
_symmetry_space_group_name_H-M 'I b a m'
_atom_sites_solution_hydrogens geom
_atom_sites_solution_primary direct
_atom_sites_solution_secondary difmap
_audit_creation_method SHELXL-97
_audit_update_record
;
2015-06-01 deposited with the CCDC.
2015-07-08 downloaded from the CCDC.
;
_cell_angle_alpha 90.00
_cell_angle_beta 90.00
_cell_angle_gamma 90.00
_cell_formula_units_Z 4
_cell_length_a 17.1961(6)
_cell_length_b 19.7707(6)
_cell_length_c 26.2271(8)
_cell_measurement_reflns_used 11996
_cell_measurement_temperature 153(2)
_cell_measurement_theta_max 72.44
_cell_measurement_theta_min 4.473
_cell_volume 8916.7(5)
_computing_cell_refinement 'SAINT (Bruker AXS, 2000)'
_computing_data_collection 'SMART (Bruker AXS, 2000)'
_computing_data_reduction 'SAINT,SADABS (Bruker AXS, 2000)'
_computing_molecular_graphics
;
ORTEP3,L.J. Farrugia, J. Appl. Cryst. (1997) 30, 565
;
_computing_structure_refinement
;
SHELXL-97, G. M. Sheldrick, Acta Cryst. (2008) A64, 112-122
;
_computing_structure_solution
;
SHELXS-97 , G. M. Sheldrick, Acta Cryst. (2008) A64, 112-122
;
_diffrn_ambient_temperature 153(2)
_diffrn_detector_area_resol_mean 80
_diffrn_measured_fraction_theta_full 0.985
_diffrn_measured_fraction_theta_max 0.985
_diffrn_measurement_device_type 'CCD area detector'
_diffrn_measurement_method 'Omega and Phi scans'
_diffrn_radiation_monochromator goebel-mirror
_diffrn_radiation_source 'rotating anode'
_diffrn_radiation_type CuK\a
_diffrn_radiation_wavelength 1.54178
_diffrn_reflns_av_R_equivalents 0.0521
_diffrn_reflns_av_sigmaI/netI 0.0465
_diffrn_reflns_limit_h_max 20
_diffrn_reflns_limit_h_min -18
_diffrn_reflns_limit_k_max 23
_diffrn_reflns_limit_k_min -21
_diffrn_reflns_limit_l_max 25
_diffrn_reflns_limit_l_min -31
_diffrn_reflns_number 24107
_diffrn_reflns_theta_full 72.42
_diffrn_reflns_theta_max 72.42
_diffrn_reflns_theta_min 3.37
_exptl_absorpt_coefficient_mu 8.536
_exptl_absorpt_correction_T_max 0.5484
_exptl_absorpt_correction_T_min 0.3608
_exptl_absorpt_correction_type multi-scan
_exptl_absorpt_process_details
; 
 Corrections were done with the SADABS program, utilizing the none merged
 raw data obtained from the integration process. Integration and final cell
 refinement were done with SAINT.

 SADABS reports ratio of Tmin/Tmax =  0.474478 
;
_exptl_crystal_colour Colourless
_exptl_crystal_density_diffrn 1.686
_exptl_crystal_density_method 'not measured'
_exptl_crystal_description plate
_exptl_crystal_F_000 4528
_exptl_crystal_size_max 0.15
_exptl_crystal_size_mid 0.12
_exptl_crystal_size_min 0.08
_refine_diff_density_max 1.368
_refine_diff_density_min -0.663
_refine_diff_density_rms 0.117
_refine_ls_extinction_method none
_refine_ls_goodness_of_fit_ref 1.040
_refine_ls_hydrogen_treatment noref
_refine_ls_matrix_type full
_refine_ls_number_parameters 297
_refine_ls_number_reflns 4459
_refine_ls_number_restraints 6
_refine_ls_restrained_S_all 1.040
_refine_ls_R_factor_all 0.0591
_refine_ls_R_factor_gt 0.0498
_refine_ls_shift/su_max 0.006
_refine_ls_shift/su_mean 0.000
_refine_ls_structure_factor_coef Fsqd
_refine_ls_weighting_details 'calc w=1/[\s^2^(Fo^2^)+(0.0863P)^2^+29.2201P] where P=(Fo^2^+2Fc^2^)/3'
_refine_ls_weighting_scheme calc
_refine_ls_wR_factor_gt 0.1373
_refine_ls_wR_factor_ref 0.1505
_reflns_number_gt 3729
_reflns_number_total 4459
_reflns_threshold_expression >2sigma(I)
_cod_data_source_file c5dt02115d2.cif
_cod_data_source_block '[Ag4(4)2](PF6)4'
_cod_depositor_comments
;
The following automatic conversions were performed:

'_symmetry_cell_setting' value 'Orthorhombic' changed to
'orthorhombic' according to
/usr/data/users/saulius/crontab/automatic-downloads/rss-feeds/RSC/lib/dictionaries/cif_core.dic
dictionary named 'cif_core.dic' version 2.4.2 from 2011-04-26.

Automatic conversion script
Id: cif_fix_values 3271 2015-04-21 07:52:19Z andrius 

 Adding full bibliography for 7035701--7035705.cif.
;
_cod_database_code 7035702

loop_
_symmetry_equiv_pos_as_xyz
'x, y, z'
'-x, -y, z'
'-x+1/2, y+1/2, -z'
'x+1/2, -y+1/2, -z'
'x+1/2, y+1/2, z+1/2'
'-x+1/2, -y+1/2, z+1/2'
'-x+1, y+1, -z+1/2'
'x+1, -y+1, -z+1/2'
'-x, -y, -z'
'x, y, -z'
'x-1/2, -y-1/2, z'
'-x-1/2, y-1/2, z'
'-x+1/2, -y+1/2, -z+1/2'
'x+1/2, y+1/2, -z+1/2'
'x, -y, z+1/2'
'-x, y, z+1/2'

loop_
_atom_site_label
_atom_site_type_symbol
_atom_site_fract_x
_atom_site_fract_y
_atom_site_fract_z
_atom_site_U_iso_or_equiv
_atom_site_adp_type
_atom_site_occupancy
_atom_site_symmetry_multiplicity
_atom_site_calc_flag
_atom_site_refinement_flags
_atom_site_disorder_assembly
_atom_site_disorder_group
Ag1 Ag 0.155360(18) 0.152237(15) 0.217343(11) 0.04040(16) Uani 1 1 d . . .
N1 N 0.1607(2) 0.24190(19) 0.31442(13) 0.0417(8) Uani 1 1 d . . .
N2 N 0.2553(2) 0.1721(2) 0.31534(13) 0.0442(8) Uani 1 1 d . . .
N3 N 0.1538(2) 0.0701(2) 0.11598(15) 0.0504(9) Uani 1 1 d . . .
N4 N 0.0476(2) 0.12410(19) 0.12496(14) 0.0476(9) Uani 1 1 d . . .
C1 C 0.1931(3) 0.1912(2) 0.28759(14) 0.0403(9) Uani 1 1 d . . .
C2 C 0.2035(3) 0.2545(2) 0.35869(16) 0.0488(10) Uani 1 1 d . . .
H2 H 0.1929 0.2880 0.3837 0.059 Uiso 1 1 calc R . .
C3 C 0.2614(3) 0.2107(3) 0.35902(17) 0.0525(11) Uani 1 1 d . . .
H3 H 0.3002 0.2066 0.3846 0.063 Uiso 1 1 calc R . .
C4 C 0.3084(3) 0.1167(3) 0.30288(18) 0.0542(11) Uani 1 1 d . . .
H4A H 0.3623 0.1343 0.3022 0.065 Uiso 1 1 calc R . .
H4B H 0.2960 0.0996 0.2684 0.065 Uiso 1 1 calc R . .
C5 C 0.3037(3) 0.0587(3) 0.34072(18) 0.0501(11) Uani 1 1 d . . .
H5A H 0.3435 0.0245 0.3316 0.060 Uiso 1 1 calc R . .
H5B H 0.3165 0.0761 0.3751 0.060 Uiso 1 1 calc R . .
C6 C 0.2248(3) 0.0243(2) 0.34280(17) 0.0489(10) Uani 1 1 d . . .
H6A H 0.2074 0.0132 0.3078 0.059 Uiso 1 1 calc R . .
H6B H 0.1862 0.0555 0.3581 0.059 Uiso 1 1 calc R . .
C7 C 0.2294(3) 0.0401(3) 0.1256(2) 0.0545(11) Uani 1 1 d . . .
H7A H 0.2624 0.0734 0.1437 0.065 Uiso 1 1 calc R . .
H7B H 0.2547 0.0297 0.0926 0.065 Uiso 1 1 calc R . .
C8 C 0.1171(3) 0.1143(2) 0.14739(15) 0.0418(9) Uani 1 1 d . . .
C9 C 0.1072(4) 0.0534(3) 0.0756(2) 0.0686(15) Uani 1 1 d . . .
H9 H 0.1197 0.0230 0.0489 0.082 Uiso 1 1 calc R . .
C10 C 0.0406(4) 0.0879(3) 0.0807(2) 0.0673(15) Uani 1 1 d . . .
H10 H -0.0026 0.0873 0.0582 0.081 Uiso 1 1 calc R . .
C11 C -0.0122(3) 0.1696(2) 0.14433(18) 0.0465(10) Uani 1 1 d . . .
H11A H -0.0127 0.1670 0.1820 0.056 Uiso 1 1 calc R . .
H11B H -0.0635 0.1541 0.1319 0.056 Uiso 1 1 calc R . .
C12 C -0.0007(3) 0.2427(2) 0.12861(15) 0.0421(9) Uani 1 1 d . . .
C13 C 0.0466(3) 0.2600(3) 0.08770(17) 0.0517(11) Uani 1 1 d . . .
H13 H 0.0733 0.2256 0.0694 0.062 Uiso 1 1 calc R . .
C14 C 0.0553(3) 0.3272(3) 0.0733(2) 0.0621(14) Uani 1 1 d . . .
H14 H 0.0879 0.3385 0.0453 0.075 Uiso 1 1 calc R . .
C15 C 0.0174(4) 0.3769(3) 0.0990(2) 0.0683(16) Uani 1 1 d . . .
H15 H 0.0239 0.4228 0.0892 0.082 Uiso 1 1 calc R . .
C16 C -0.0304(3) 0.3610(3) 0.1392(2) 0.0604(13) Uani 1 1 d . . .
H16 H -0.0578 0.3958 0.1564 0.072 Uiso 1 1 calc R . .
C17 C -0.0389(3) 0.2940(2) 0.15478(17) 0.0465(10) Uani 1 1 d . . .
C18 C 0.0913(3) 0.2799(2) 0.30032(17) 0.0514(11) Uani 1 1 d . . .
H18A H 0.0618 0.2541 0.2744 0.062 Uiso 1 1 calc R . .
H18B H 0.1071 0.3234 0.2847 0.062 Uiso 1 1 calc R . .
P1 P 0.0000 0.0000 0.2500 0.0425(5) Uani 1 4 d S . .
F1 F 0.0928(2) 0.0000 0.2500 0.0601(10) Uani 1 2 d S . .
F2 F 0.0000 0.0000 0.31057(13) 0.0586(10) Uani 1 2 d S . .
F3 F 0.0000 0.08137(19) 0.2500 0.0528(9) Uani 1 2 d S . .
P3 P 0.0000 0.5000 0.2500 0.0509(6) Uani 1 4 d S . .
F8 F 0.0000 0.4180(4) 0.2500 0.073(2) Uiso 0.60 2 d SP . .
F9 F 0.0897(5) 0.5000 0.2500 0.078(2) Uiso 0.60 2 d SP . .
F8A F 0.0398(6) 0.4272(5) 0.2423(4) 0.0276(19) Uiso 0.20 1 d P . .
F9A F 0.0867(7) 0.4641(6) 0.2593(4) 0.041(3) Uiso 0.20 1 d P . .
F10 F 0.0000 0.5000 0.31118(17) 0.0632(10) Uiso 1 2 d S . .
N40 N 0.1004(15) 0.4710(10) 0.5000 0.149(11) Uiso 0.486(18) 2 d SPD A 1
C40 C 0.1191(13) 0.4157(9) 0.5000 0.124(10) Uiso 0.486(18) 2 d SPD A 1
C41 C 0.1377(14) 0.3441(9) 0.5000 0.084(6) Uiso 0.486(18) 2 d SPD A 1
N50 N 0.2628(11) 0.3516(15) 0.5000 0.195(12) Uiso 0.514(18) 2 d SPD A 2
C50 C 0.1976(11) 0.3408(13) 0.5000 0.195(12) Uiso 0.514(18) 2 d SPD A 2
C51 C 0.1167(13) 0.320(2) 0.5000 0.195(12) Uiso 0.514(18) 2 d SPD A 2
P2 P 0.18670(15) 0.86714(13) 0.0000 0.0719(6) Uani 1 2 d S . .
F4 F 0.1165(4) 0.9202(3) 0.0000 0.0967(17) Uani 1 2 d S . .
F5 F 0.2492(4) 0.8101(5) 0.0000 0.143(3) Uani 1 2 d S . .
F6 F 0.1386(3) 0.8277(3) -0.0422(2) 0.1277(18) Uani 1 1 d . . .
F7 F 0.2293(4) 0.9027(3) -0.0440(2) 0.151(2) Uani 1 1 d . . .

loop_
_atom_site_aniso_label
_atom_site_aniso_U_11
_atom_site_aniso_U_22
_atom_site_aniso_U_33
_atom_site_aniso_U_23
_atom_site_aniso_U_13
_atom_site_aniso_U_12
Ag1 0.0494(2) 0.0404(2) 0.0314(2) 0.00184(10) -0.00065(11) -0.00427(11)
N1 0.051(2) 0.042(2) 0.0315(17) 0.0067(15) -0.0011(14) -0.0099(15)
N2 0.0415(18) 0.055(2) 0.0364(17) 0.0080(16) 0.0029(14) -0.0084(16)
N3 0.060(2) 0.048(2) 0.043(2) -0.0084(17) -0.0021(16) 0.0075(17)
N4 0.058(2) 0.045(2) 0.0402(19) -0.0053(15) -0.0066(16) 0.0055(17)
C1 0.045(2) 0.043(2) 0.033(2) 0.0072(15) 0.0014(16) -0.0126(18)
C2 0.060(3) 0.050(3) 0.037(2) 0.0009(18) -0.0027(19) -0.013(2)
C3 0.049(3) 0.069(3) 0.039(2) 0.002(2) -0.0047(19) -0.014(2)
C4 0.047(3) 0.073(3) 0.043(2) 0.005(2) 0.0105(19) 0.001(2)
C5 0.043(2) 0.064(3) 0.044(2) 0.001(2) 0.0029(18) 0.004(2)
C6 0.049(2) 0.056(3) 0.042(2) -0.0041(19) -0.0046(18) -0.001(2)
C7 0.054(3) 0.054(3) 0.056(3) -0.007(2) 0.005(2) 0.003(2)
C8 0.050(2) 0.041(2) 0.034(2) -0.0035(16) 0.0003(17) 0.0017(18)
C9 0.085(4) 0.071(4) 0.049(3) -0.023(2) -0.010(3) 0.013(3)
C10 0.082(4) 0.068(3) 0.052(3) -0.017(2) -0.021(3) 0.013(3)
C11 0.051(2) 0.044(2) 0.045(2) 0.0026(18) 0.0004(19) 0.0030(19)
C12 0.048(2) 0.048(2) 0.0302(18) 0.0045(16) -0.0108(16) -0.0041(18)
C13 0.049(2) 0.068(3) 0.038(2) 0.000(2) -0.0063(18) -0.004(2)
C14 0.061(3) 0.083(4) 0.043(3) 0.017(3) -0.011(2) -0.023(3)
C15 0.081(4) 0.057(3) 0.067(3) 0.021(3) -0.025(3) -0.020(3)
C16 0.074(3) 0.041(3) 0.066(3) -0.001(2) -0.014(3) -0.010(2)
C17 0.063(3) 0.039(2) 0.038(2) -0.0027(17) -0.0118(19) -0.0034(19)
C18 0.067(3) 0.048(3) 0.039(2) 0.0146(19) -0.005(2) 0.002(2)
P1 0.0474(11) 0.0533(13) 0.0267(10) 0.000 0.000 0.000
F1 0.048(2) 0.068(3) 0.064(2) -0.016(2) 0.000 0.000
F2 0.081(3) 0.067(2) 0.0281(18) 0.000 0.000 0.013(2)
F3 0.067(2) 0.051(2) 0.0403(18) 0.000 0.0006(16) 0.000
P3 0.0459(12) 0.0440(12) 0.0629(15) 0.000 0.000 0.000
P2 0.0865(15) 0.0940(15) 0.0351(9) 0.000 0.000 0.0313(13)
F4 0.123(5) 0.089(4) 0.078(3) 0.000 0.000 0.033(3)
F5 0.107(5) 0.156(7) 0.165(8) 0.000 0.000 0.062(5)
F6 0.128(4) 0.162(5) 0.093(3) -0.045(3) -0.019(3) 0.031(3)
F7 0.196(6) 0.167(6) 0.092(4) 0.030(3) 0.047(4) 0.000(4)

loop_
_atom_type_symbol
_atom_type_description
_atom_type_scat_dispersion_real
_atom_type_scat_dispersion_imag
_atom_type_scat_source
C C 0.0181 0.0091 'International Tables Vol C Tables 4.2.6.8 and 6.1.1.4'
H H 0.0000 0.0000 'International Tables Vol C Tables 4.2.6.8 and 6.1.1.4'
N N 0.0311 0.0180 'International Tables Vol C Tables 4.2.6.8 and 6.1.1.4'
F F 0.0727 0.0534 'International Tables Vol C Tables 4.2.6.8 and 6.1.1.4'
P P 0.2955 0.4335 'International Tables Vol C Tables 4.2.6.8 and 6.1.1.4'
Ag Ag 0.1306 4.2820 'International Tables Vol C Tables 4.2.6.8 and 6.1.1.4'

loop_
_geom_angle_atom_site_label_1
_geom_angle_atom_site_label_2
_geom_angle_atom_site_label_3
_geom_angle
_geom_angle_site_symmetry_1
_geom_angle_site_symmetry_3
C8 Ag1 C1 179.44(18) . .
C1 N1 C2 110.4(4) . .
C1 N1 C18 126.2(4) . .
C2 N1 C18 123.4(4) . .
C1 N2 C3 110.7(4) . .
C1 N2 C4 125.8(4) . .
C3 N2 C4 123.5(4) . .
C8 N3 C9 110.6(4) . .
C8 N3 C7 125.1(4) . .
C9 N3 C7 124.2(4) . .
C8 N4 C10 111.9(4) . .
C8 N4 C11 124.2(4) . .
C10 N4 C11 123.9(4) . .
N1 C1 N2 104.7(4) . .
N1 C1 Ag1 127.2(3) . .
N2 C1 Ag1 128.1(3) . .
C3 C2 N1 106.7(4) . .
C2 C3 N2 107.4(4) . .
N2 C4 C5 112.7(4) . .
C6 C5 C4 114.1(4) . .
C5 C6 C7 110.3(4) . 8_445
N3 C7 C6 112.9(4) . 8_445
N4 C8 N3 103.9(4) . .
N4 C8 Ag1 127.7(3) . .
N3 C8 Ag1 128.2(3) . .
C10 C9 N3 107.6(4) . .
C9 C10 N4 106.0(5) . .
N4 C11 C12 113.7(4) . .
C13 C12 C17 118.5(4) . .
C13 C12 C11 121.4(4) . .
C17 C12 C11 120.0(4) . .
C12 C13 C14 120.6(5) . .
C15 C14 C13 120.2(5) . .
C14 C15 C16 120.3(5) . .
C15 C16 C17 120.4(5) . .
C12 C17 C16 120.0(5) . .
C12 C17 C18 122.2(4) . 7_445
C16 C17 C18 117.9(4) . 7_445
N1 C18 C17 112.7(3) . 7_445
F2 P1 F2 180.0 7_445 .
F2 P1 F1 90.0 7_445 2
F2 P1 F1 90.0 . 2
F2 P1 F1 90.0 7_445 .
F2 P1 F1 90.0 . .
F1 P1 F1 180.0 2 .
F2 P1 F3 90.0 7_445 2
F2 P1 F3 90.0 . 2
F1 P1 F3 90.0 2 2
F1 P1 F3 90.0 . 2
F2 P1 F3 90.0 7_445 .
F2 P1 F3 90.0 . .
F1 P1 F3 90.0 2 .
F1 P1 F3 90.0 . .
F3 P1 F3 180.0 2 .
F9 P3 F9 180.0 2_565 .
F9 P3 F10 90.0 2_565 7_445
F9 P3 F10 90.0 . 7_445
F9 P3 F10 90.0 2_565 .
F9 P3 F10 90.0 . .
F10 P3 F10 180.0 7_445 .
F9 P3 F8A 64.8(3) 2_565 7_445
F9 P3 F8A 115.2(3) . 7_445
F10 P3 F8A 97.2(3) 7_445 7_445
F10 P3 F8A 82.8(3) . 7_445
F9 P3 F8A 64.8(3) 2_565 2_565
F9 P3 F8A 115.2(3) . 2_565
F10 P3 F8A 82.8(3) 7_445 2_565
F10 P3 F8A 97.2(3) . 2_565
F8A P3 F8A 129.6(7) 7_445 2_565
F9 P3 F8A 115.2(3) 2_565 .
F9 P3 F8A 64.8(3) . .
F10 P3 F8A 82.8(3) 7_445 .
F10 P3 F8A 97.2(3) . .
F8A P3 F8A 52.7(7) 7_445 .
F8A P3 F8A 165.5(7) 2_565 .
F9 P3 F8A 115.2(3) 2_565 8_455
F9 P3 F8A 64.8(3) . 8_455
F10 P3 F8A 97.2(3) 7_445 8_455
F10 P3 F8A 82.8(3) . 8_455
F8A P3 F8A 165.5(7) 7_445 8_455
F8A P3 F8A 52.7(7) 2_565 8_455
F8A P3 F8A 129.6(7) . 8_455
F9 P3 F8 90.000(1) 2_565 .
F9 P3 F8 90.000(1) . .
F10 P3 F8 90.0 7_445 .
F10 P3 F8 90.0 . .
F8A P3 F8 26.4(3) 7_445 .
F8A P3 F8 153.6(3) 2_565 .
F8A P3 F8 26.4(3) . .
F8A P3 F8 153.6(3) 8_455 .
F9 P3 F8 90.000(1) 2_565 2_565
F9 P3 F8 90.000(1) . 2_565
F10 P3 F8 90.0 7_445 2_565
F10 P3 F8 90.0 . 2_565
F8A P3 F8 153.6(3) 7_445 2_565
F8A P3 F8 26.4(3) 2_565 2_565
F8A P3 F8 153.6(3) . 2_565
F8A P3 F8 26.4(3) 8_455 2_565
F8 P3 F8 180.000(1) . 2_565
F9 P3 F9A 26.8(4) 2_565 7_445
F9 P3 F9A 153.2(4) . 7_445
F10 P3 F9A 81.6(4) 7_445 7_445
F10 P3 F9A 98.4(4) . 7_445
F8A P3 F9A 42.0(5) 7_445 7_445
F8A P3 F9A 89.0(5) 2_565 7_445
F8A P3 F9A 88.9(5) . 7_445
F8A P3 F9A 141.3(5) 8_455 7_445
F8 P3 F9A 64.8(4) . 7_445
F8 P3 F9A 115.2(4) 2_565 7_445
F9 P3 F9A 26.8(4) 2_565 2_565
F9 P3 F9A 153.2(4) . 2_565
F10 P3 F9A 98.4(4) 7_445 2_565
F10 P3 F9A 81.6(4) . 2_565
F8A P3 F9A 89.0(5) 7_445 2_565
F8A P3 F9A 42.0(5) 2_565 2_565
F8A P3 F9A 141.3(5) . 2_565
F8A P3 F9A 88.9(5) 8_455 2_565
F8 P3 F9A 115.2(4) . 2_565
F8 P3 F9A 64.8(4) 2_565 2_565
F9A P3 F9A 53.5(8) 7_445 2_565
F8A F8 F8A 152(2) 7_445 .
F8A F8 P3 75.8(11) 7_445 .
F8A F8 P3 75.8(11) . .
F8A F8 F9A 29.1(9) 7_445 7_445
F8A F8 F9A 128.4(13) . 7_445
P3 F8 F9A 58.9(4) . 7_445
F8A F8 F9A 128.4(13) 7_445 .
F8A F8 F9A 29.1(9) . .
P3 F8 F9A 58.9(4) . .
F9A F8 F9A 117.8(9) 7_445 .
F9A F9 F9A 172(3) 8_455 .
F9A F9 P3 86.0(13) 8_455 .
F9A F9 P3 86.0(13) . .
F9A F9 F8A 136.9(14) 8_455 .
F9A F9 F8A 36.8(11) . .
P3 F9 F8A 59.5(4) . .
F9A F9 F8A 36.8(11) 8_455 8_455
F9A F9 F8A 136.9(14) . 8_455
P3 F9 F8A 59.5(4) . 8_455
F8A F9 F8A 118.9(9) . 8_455
F8 F8A F9A 133.2(14) . .
F8 F8A F8A 14.2(11) . 7_445
F9A F8A F8A 123.3(10) . 7_445
F8 F8A P3 77.8(12) . .
F9A F8A P3 71.8(8) . .
F8A F8A P3 63.6(3) 7_445 .
F8 F8A F9 130.5(13) . .
F9A F8A F9 22.6(7) . .
F8A F8A F9 117.0(5) 7_445 .
P3 F8A F9 55.8(4) . .
F9 F9A F8A 120.6(16) . .
F9 F9A F9A 4.0(13) . 8_455
F8A F9A F9A 117.5(10) . 8_455
F9 F9A P3 67.2(12) . .
F8A F9A P3 66.2(7) . .
F9A F9A P3 63.2(4) 8_455 .
F9 F9A F8 120.0(15) . .
F8A F9A F8 17.7(6) . .
F9A F9A F8 116.3(6) 8_455 .
P3 F9A F8 56.3(4) . .
N40 C40 C41 176(2) . .
N50 C50 C51 174.3(15) . .
F7 P2 F7 97.3(6) 10 .
F7 P2 F5 90.1(4) 10 .
F7 P2 F5 90.1(4) . .
F7 P2 F6 175.6(4) 10 .
F7 P2 F6 87.1(4) . .
F5 P2 F6 90.2(3) . .
F7 P2 F6 87.1(4) 10 10
F7 P2 F6 175.6(4) . 10
F5 P2 F6 90.2(3) . 10
F6 P2 F6 88.5(5) . 10
F7 P2 F4 93.4(3) 10 .
F7 P2 F4 93.4(3) . .
F5 P2 F4 174.6(5) . .
F6 P2 F4 85.9(3) . .
F6 P2 F4 85.9(3) 10 .

loop_
_geom_bond_atom_site_label_1
_geom_bond_atom_site_label_2
_geom_bond_distance
_geom_bond_site_symmetry_2
Ag1 C8 2.088(4) .
Ag1 C1 2.099(4) .
N1 C1 1.346(6) .
N1 C2 1.397(5) .
N1 C18 1.459(6) .
N2 C1 1.348(6) .
N2 C3 1.381(6) .
N2 C4 1.462(6) .
N3 C8 1.357(5) .
N3 C9 1.368(6) .
N3 C7 1.450(6) .
N4 C8 1.347(6) .
N4 C10 1.369(6) .
N4 C11 1.457(6) .
C2 C3 1.319(7) .
C4 C5 1.520(7) .
C5 C6 1.519(6) .
C6 C7 1.522(7) 8_445
C7 C6 1.522(7) 8_445
C9 C10 1.338(8) .
C11 C12 1.515(6) .
C12 C13 1.390(6) .
C12 C17 1.391(6) .
C13 C14 1.390(7) .
C14 C15 1.359(9) .
C15 C16 1.372(9) .
C16 C17 1.393(7) .
C17 C18 1.509(7) 7_445
C18 C17 1.509(7) 7_445
P1 F2 1.589(3) 7_445
P1 F2 1.589(3) .
P1 F1 1.596(4) 2
P1 F1 1.596(4) .
P1 F3 1.609(4) 2
P1 F3 1.609(4) .
P3 F9 1.543(9) 2_565
P3 F9 1.543(9) .
P3 F10 1.605(4) 7_445
P3 F10 1.605(4) .
P3 F8A 1.607(10) 7_445
P3 F8A 1.607(10) 2_565
P3 F8A 1.607(10) .
P3 F8A 1.607(10) 8_455
P3 F8 1.621(8) .
P3 F8 1.621(8) 2_565
P3 F9A 1.669(12) 7_445
P3 F9A 1.669(12) 2_565
F8 F8A 0.736(10) 7_445
F8 F8A 0.736(10) .
F8 F9A 1.763(13) 7_445
F8 F9A 1.763(13) .
F9 F9A 0.754(12) 8_455
F9 F9A 0.754(12) .
F9 F8A 1.689(11) .
F9 F8A 1.689(11) 8_455
F8A F9A 1.175(15) .
F8A F8A 1.428(19) 7_445
F9A F9A 1.50(2) 8_455
N40 C40 1.1405(10) .
C40 C41 1.4505(10) .
N50 C50 1.1410(10) .
C50 C51 1.4511(10) .
P2 F7 1.538(5) 10
P2 F7 1.538(5) .
P2 F5 1.557(7) .
P2 F6 1.588(6) .
P2 F6 1.588(6) 10
P2 F4 1.599(6) .
